data_7063602
loop_
_publ_author_name
'Wang, Kaimin'
'Dong, Jianning'
'Sun, Leilei'
'Tu, Yayi'
'Pu, Shouzhi'
'Fan, Congbin'

_publ_section_title
;
 A turn-on benzothiazole-based fluorescent probe for rapid cysteine
 detection in living cells
;
_journal_name_full 'New Journal of Chemistry'
_journal_paper_doi 10.1039/D4NJ04650A
_journal_year 2025
_chemical_formula_moiety 'C24 H20 N4 O3 S'
_chemical_formula_sum 'C24 H20 N4 O3 S'
_chemical_formula_weight 444.50
_space_group_crystal_system monoclinic
_space_group_IT_number 9
_space_group_name_Hall 'C -2yc'
_space_group_name_H-M_alt 'C 1 c 1'
_atom_sites_solution_hydrogens geom
_atom_sites_solution_primary dual
_audit_creation_date 2024-07-16
_audit_creation_method
;
Olex2 1.5
(compiled 2024.02.16 svn.r378c4104 for OlexSys, GUI svn.r6928)
;
_audit_update_record
;
2024-10-24 deposited with the CCDC.	2024-12-30 downloaded from the CCDC.
;
_cell_angle_alpha 90
_cell_angle_beta 107.1180(10)
_cell_angle_gamma 90
_cell_formula_units_Z 4
_cell_length_a 21.0907(4)
_cell_length_b 9.4161(2)
_cell_length_c 11.6444(2)
_cell_measurement_reflns_used 7141
_cell_measurement_temperature 303.00
_cell_measurement_theta_max 68.615
_cell_measurement_theta_min 4.387
_cell_volume 2210.04(7)
_computing_cell_refinement 'SAINT V8.40B (?, 2016)'
_computing_data_reduction 'SAINT V8.40B (?, 2016)'
_computing_molecular_graphics 'Olex2 1.5 (Dolomanov et al., 2009)'
_computing_publication_material 'Olex2 1.5 (Dolomanov et al., 2009)'
_computing_structure_refinement 'SHELXL 2018/3 (Sheldrick, 2015)'
_computing_structure_solution 'SHELXT 2018/2 (Sheldrick, 2018)'
_diffrn_ambient_temperature 303.00
_diffrn_measured_fraction_theta_full 0.984
_diffrn_measured_fraction_theta_max 0.984
_diffrn_measurement_device_type 'CCD area detector'
_diffrn_measurement_method 'phi and omega scans'
_diffrn_radiation_monochromator graphite
_diffrn_radiation_type CuK\a
_diffrn_radiation_wavelength 1.54178
_diffrn_reflns_av_R_equivalents 0.0354
_diffrn_reflns_av_unetI/netI 0.0348
_diffrn_reflns_Laue_measured_fraction_full 0.984
_diffrn_reflns_Laue_measured_fraction_max 0.984
_diffrn_reflns_limit_h_max 25
_diffrn_reflns_limit_h_min -25
_diffrn_reflns_limit_k_max 8
_diffrn_reflns_limit_k_min -11
_diffrn_reflns_limit_l_max 13
_diffrn_reflns_limit_l_min -13
_diffrn_reflns_number 9568
_diffrn_reflns_point_group_measured_fraction_full 0.966
_diffrn_reflns_point_group_measured_fraction_max 0.966
_diffrn_reflns_theta_full 66.572
_diffrn_reflns_theta_max 66.572
_diffrn_reflns_theta_min 5.184
_diffrn_source_current 1.1
_diffrn_source_power 0.05500000000000001
_diffrn_source_voltage 50.0
_exptl_absorpt_coefficient_mu 1.583
_exptl_absorpt_correction_T_max 0.7531
_exptl_absorpt_correction_T_min 0.5950
_exptl_absorpt_correction_type none
_exptl_absorpt_process_details
;
SADABS-2016/2 (Bruker,2016/2) was used for absorption correction.
wR2(int) was 0.1161 before and 0.0453 after correction.
The Ratio of minimum to maximum transmission is 0.7901.
The \l/2 correction factor is Not present.
;
_exptl_crystal_colour 'clear light yellow'
_exptl_crystal_colour_lustre clear
_exptl_crystal_colour_modifier light
_exptl_crystal_colour_primary yellow
_exptl_crystal_density_diffrn 1.336
_exptl_crystal_description block
_exptl_crystal_F_000 928
_exptl_crystal_size_max 0.2
_exptl_crystal_size_mid 0.2
_exptl_crystal_size_min 0.2
_refine_diff_density_max 0.288
_refine_diff_density_min -0.335
_refine_diff_density_rms 0.055
_refine_ls_abs_structure_details
;
 Flack x determined using 1696 quotients [(I+)-(I-)]/[(I+)+(I-)]
 (Parsons, Flack and Wagner, Acta Cryst. B69 (2013) 249-259).
;
_refine_ls_abs_structure_Flack 0.346(5)
_refine_ls_extinction_method none
_refine_ls_goodness_of_fit_ref 1.039
_refine_ls_hydrogen_treatment constr
_refine_ls_matrix_type full
_refine_ls_number_parameters 289
_refine_ls_number_reflns 3752
_refine_ls_number_restraints 2
_refine_ls_restrained_S_all 1.038
_refine_ls_R_factor_all 0.0432
_refine_ls_R_factor_gt 0.0404
_refine_ls_shift/su_max 0.000
_refine_ls_shift/su_mean 0.000
_refine_ls_structure_factor_coef Fsqd
_refine_ls_weighting_details 'w=1/[\s^2^(Fo^2^)+(0.0865P)^2^+0.5093P] where P=(Fo^2^+2Fc^2^)/3'
_refine_ls_weighting_scheme calc
_refine_ls_wR_factor_gt 0.1154
_refine_ls_wR_factor_ref 0.1194
_reflns_Friedel_coverage 0.960
_reflns_Friedel_fraction_full 0.947
_reflns_Friedel_fraction_max 0.947
_reflns_number_gt 3616
_reflns_number_total 3752
_reflns_threshold_expression 'I > 2\s(I)'
_cod_data_source_file d4nj04650a2.cif
_cod_data_source_block 1
_cod_database_code 7063602
_shelx_shelxl_version_number 2018/3
_shelx_space_group_comment
;
The symmetry employed for this shelxl refinement is uniquely defined
by the following loop, which should always be used as a source of
symmetry information in preference to the above space-group names.
They are only intended as comments.
;
_shelx_estimated_absorpt_t_max 0.743
_shelx_estimated_absorpt_t_min 0.743
_olex2_refinement_description
;
1. Fixed Uiso
 At 1.2 times of:
  All C(H) groups, All C(H,H) groups
2.a Secondary CH2 refined with riding coordinates:
 C00T(H00d,H00e), C00V(H00h,H00i)
2.b Aromatic/amide H refined with riding coordinates:
 C009(H009), C00B(H00B), C00F(H00F), C00G(H00G), C00J(H00J), C00L(H00L),
 C00M(H00M), C00N(H00N), C00O(H00O), C00P(H00P), C00Q(H00Q), C00R(H00R),
 C00U(H00U), C00W(H00W)
2.c X=CH2 refined with riding coordinates:
 C00S(H00a,H00c)
;
_olex2_submission_special_instructions 'No special instructions were received'

loop_
_space_group_symop_operation_xyz
'x, y, z'
'x, -y, z+1/2'
'x+1/2, y+1/2, z'
'x+1/2, -y+1/2, z+1/2'

loop_
_atom_site_label
_atom_site_type_symbol
_atom_site_fract_x
_atom_site_fract_y
_atom_site_fract_z
_atom_site_U_iso_or_equiv
_atom_site_adp_type
_atom_site_occupancy
_atom_site_site_symmetry_order
_atom_site_calc_flag
_atom_site_refinement_flags_posn
_atom_site_refinement_flags_adp
_atom_site_refinement_flags_occupancy
_atom_site_disorder_assembly
_atom_site_disorder_group
S001 S 0.60205(5) 0.39552(9) 0.14034(7) 0.0531(3) Uani 1 1 d . . . . .
O002 O 0.52200(14) 0.1590(3) 0.1089(2) 0.0516(6) Uani 1 1 d . . . . .
N003 N 0.60273(14) 0.4898(3) 0.3497(2) 0.0451(6) Uani 1 1 d . . . . .
N004 N 0.52871(17) 0.2887(4) 0.2908(3) 0.0543(7) Uani 1 1 d . . . . .
N005 N 0.35773(15) 0.2803(3) 0.8176(3) 0.0501(7) Uani 1 1 d . . . . .
C006 C 0.38307(17) 0.2682(4) 0.7190(3) 0.0436(7) Uani 1 1 d . . . . .
N007 N 0.46008(17) 0.2119(4) 0.4159(3) 0.0557(7) Uani 1 1 d . . . . .
C008 C 0.65270(18) 0.5395(4) 0.1987(3) 0.0479(7) Uani 1 1 d . . . . .
C009 C 0.47272(17) 0.2911(4) 0.6293(3) 0.0480(7) Uani 1 1 d . . . . .
H009 H 0.515966 0.319643 0.636761 0.058 Uiso 1 1 calc R U . . .
C00A C 0.43506(16) 0.2317(3) 0.5211(3) 0.0435(7) Uani 1 1 d . . . . .
C00B C 0.5851(2) 0.0557(5) -0.0044(3) 0.0566(9) Uani 1 1 d . . . . .
H00B H 0.561539 0.113792 -0.067019 0.068 Uiso 1 1 calc R U . . .
C00C C 0.50392(18) 0.1755(4) 0.2142(3) 0.0474(7) Uani 1 1 d . . . . .
O00D O 0.29032(17) 0.3720(4) 0.9835(3) 0.0787(9) Uani 1 1 d . . . . .
O00E O 0.5904(3) -0.0183(5) 0.1928(4) 0.1124(17) Uani 1 1 d . . . . .
C00F C 0.50568(17) 0.3049(4) 0.3923(3) 0.0436(7) Uani 1 1 d . . . . .
H00F H 0.521518 0.380026 0.444704 0.052 Uiso 1 1 calc R U . . .
C00G C 0.4590(2) 0.0809(4) 0.2372(4) 0.0548(9) Uani 1 1 d . . . . .
H00G H 0.443427 0.005089 0.185440 0.066 Uiso 1 1 calc R U . . .
C00H C 0.57680(17) 0.3920(3) 0.2719(3) 0.0423(7) Uani 1 1 d . . . . .
C00I C 0.5685(2) 0.0573(5) 0.1087(4) 0.0580(9) Uani 1 1 d . . . . .
C00J C 0.4374(2) 0.0991(4) 0.3366(4) 0.0534(9) Uani 1 1 d . . . . .
H00J H 0.407076 0.035103 0.351283 0.064 Uiso 1 1 calc R U . . .
C00K C 0.64611(16) 0.5752(4) 0.3104(3) 0.0435(7) Uani 1 1 d . . . . .
C00L C 0.37072(16) 0.1895(4) 0.5157(3) 0.0495(8) Uani 1 1 d . . . . .
H00L H 0.344260 0.147750 0.445589 0.059 Uiso 1 1 calc R U . . .
C00M C 0.7292(2) 0.7276(5) 0.2118(4) 0.0641(10) Uani 1 1 d . . . . .
H00M H 0.757804 0.778946 0.180206 0.077 Uiso 1 1 calc R U . . .
C00N C 0.44796(17) 0.3092(4) 0.7259(3) 0.0484(7) Uani 1 1 d . . . . .
H00N H 0.474798 0.349214 0.796586 0.058 Uiso 1 1 calc R U . . .
C00O C 0.6807(2) 0.6912(5) 0.3731(4) 0.0553(9) Uani 1 1 d . . . . .
H00O H 0.676257 0.717108 0.447400 0.066 Uiso 1 1 calc R U . . .
C00P C 0.34514(17) 0.2079(5) 0.6110(3) 0.0530(8) Uani 1 1 d . . . . .
H00P H 0.301827 0.179574 0.603139 0.064 Uiso 1 1 calc R U . . .
C00Q C 0.6946(2) 0.6126(5) 0.1477(4) 0.0627(10) Uani 1 1 d . . . . .
H00Q H 0.699431 0.586034 0.073827 0.075 Uiso 1 1 calc R U . . .
C00R C 0.7217(2) 0.7667(5) 0.3218(4) 0.0597(9) Uani 1 1 d . . . . .
H00R H 0.744634 0.845173 0.361903 0.072 Uiso 1 1 calc R U . . .
C00S C 0.6312(3) -0.0236(6) -0.0197(5) 0.0801(13) Uani 1 1 d . . . . .
H00A H 0.655186 -0.082241 0.042206 0.096 Uiso 1 1 calc R U . . .
H00C H 0.640833 -0.022589 -0.092693 0.096 Uiso 1 1 calc R U . . .
C00T C 0.3829(2) 0.3952(6) 0.9023(4) 0.0711(13) Uani 1 1 d . . . . .
H00D H 0.368249 0.485299 0.863014 0.085 Uiso 1 1 calc R U . . .
H00E H 0.431006 0.394029 0.926283 0.085 Uiso 1 1 calc R U . . .
C00U C 0.3598(3) 0.3837(7) 1.0123(5) 0.0796(15) Uani 1 1 d . . . . .
H00U H 0.388191 0.384154 1.090415 0.096 Uiso 1 1 calc R U . . .
C00V C 0.2874(2) 0.2582(7) 0.7959(5) 0.0838(16) Uani 1 1 d . . . . .
H00H H 0.274577 0.170024 0.752295 0.101 Uiso 1 1 calc R U . . .
H00I H 0.263277 0.334858 0.746302 0.101 Uiso 1 1 calc R U . . .
C00W C 0.2690(3) 0.2524(8) 0.9105(6) 0.101(2) Uani 1 1 d . . . . .
H00W H 0.245838 0.177366 0.931056 0.121 Uiso 1 1 calc R U . . .

loop_
_atom_site_aniso_label
_atom_site_aniso_U_11
_atom_site_aniso_U_22
_atom_site_aniso_U_33
_atom_site_aniso_U_23
_atom_site_aniso_U_13
_atom_site_aniso_U_12
S001 0.0689(5) 0.0549(5) 0.0459(4) -0.0024(4) 0.0331(4) -0.0058(4)
O002 0.0643(14) 0.0524(13) 0.0428(12) -0.0005(11) 0.0233(10) 0.0027(11)
N003 0.0467(13) 0.0495(15) 0.0436(13) 0.0027(12) 0.0201(11) 0.0022(12)
N004 0.0598(17) 0.0528(16) 0.0542(17) 0.0041(13) 0.0227(14) 0.0054(13)
N005 0.0497(16) 0.0549(16) 0.0521(16) -0.0027(13) 0.0251(13) -0.0059(12)
C006 0.0462(16) 0.0439(16) 0.0467(16) 0.0032(13) 0.0229(13) 0.0001(13)
N007 0.0597(17) 0.0509(16) 0.0607(18) 0.0042(14) 0.0241(14) 0.0025(14)
C008 0.0518(17) 0.0488(18) 0.0477(18) 0.0060(14) 0.0217(14) 0.0056(15)
C009 0.0429(16) 0.0504(18) 0.0555(19) -0.0009(15) 0.0216(14) -0.0078(13)
C00A 0.0436(17) 0.0412(15) 0.0506(17) 0.0056(13) 0.0216(14) 0.0023(13)
C00B 0.069(2) 0.060(2) 0.045(2) -0.0032(16) 0.0241(17) -0.0006(18)
C00C 0.0584(19) 0.0464(17) 0.0429(16) 0.0006(13) 0.0236(14) 0.0036(15)
O00D 0.0704(19) 0.105(2) 0.076(2) -0.0176(18) 0.0449(16) -0.0046(17)
O00E 0.150(4) 0.137(3) 0.068(2) 0.037(2) 0.060(2) 0.087(3)
C00F 0.0483(17) 0.0402(16) 0.0473(17) -0.0007(13) 0.0219(14) 0.0011(13)
C00G 0.064(2) 0.0491(18) 0.057(2) -0.0112(16) 0.0263(17) -0.0084(16)
C00H 0.0489(17) 0.0433(17) 0.0395(16) 0.0048(12) 0.0206(13) 0.0082(13)
C00I 0.068(2) 0.059(2) 0.050(2) -0.0008(17) 0.0235(18) 0.0094(18)
C00J 0.058(2) 0.0497(19) 0.059(2) -0.0025(15) 0.0286(17) -0.0104(15)
C00K 0.0406(15) 0.0496(17) 0.0424(16) 0.0088(13) 0.0156(13) 0.0065(13)
C00L 0.0396(16) 0.064(2) 0.0456(17) -0.0038(15) 0.0131(13) -0.0029(14)
C00M 0.056(2) 0.072(3) 0.068(2) 0.017(2) 0.0238(19) -0.0082(18)
C00N 0.0481(17) 0.0508(17) 0.0508(18) -0.0013(14) 0.0214(14) -0.0076(14)
C00O 0.0537(19) 0.060(2) 0.055(2) 0.0015(16) 0.0195(16) -0.0033(16)
C00P 0.0395(16) 0.068(2) 0.055(2) -0.0014(16) 0.0188(15) -0.0065(15)
C00Q 0.070(2) 0.069(3) 0.059(2) 0.0076(18) 0.034(2) -0.0063(19)
C00R 0.0501(18) 0.063(2) 0.066(2) 0.0048(18) 0.0157(17) -0.0095(16)
C00S 0.103(4) 0.088(3) 0.062(2) 0.003(2) 0.044(2) 0.020(3)
C00T 0.073(3) 0.086(3) 0.069(3) -0.028(2) 0.043(2) -0.025(2)
C00U 0.070(3) 0.121(4) 0.058(2) -0.017(3) 0.034(2) -0.005(3)
C00V 0.061(2) 0.128(4) 0.077(3) -0.033(3) 0.044(2) -0.033(3)
C00W 0.100(4) 0.127(5) 0.107(4) -0.046(4) 0.077(4) -0.053(4)

loop_
_atom_type_symbol
_atom_type_description
_atom_type_scat_dispersion_real
_atom_type_scat_dispersion_imag
_atom_type_scat_source
C C 0.0181 0.0091 'International Tables Vol C Tables 4.2.6.8 and 6.1.1.4'
H H 0.0000 0.0000 'International Tables Vol C Tables 4.2.6.8 and 6.1.1.4'
N N 0.0311 0.0180 'International Tables Vol C Tables 4.2.6.8 and 6.1.1.4'
O O 0.0492 0.0322 'International Tables Vol C Tables 4.2.6.8 and 6.1.1.4'
S S 0.3331 0.5567 'International Tables Vol C Tables 4.2.6.8 and 6.1.1.4'

loop_
_geom_angle_atom_site_label_1
_geom_angle_atom_site_label_2
_geom_angle_atom_site_label_3
_geom_angle
_geom_angle_site_symmetry_1
_geom_angle_site_symmetry_3
_geom_angle_publ_flag
C008 S001 C00H 89.02(17) . . ?
C00I O002 C00C 117.4(3) . . ?
C00H N003 C00K 111.3(3) . . ?
C00C N004 C00F 117.6(3) . . ?
C00C N004 C00H 123.9(3) . . ?
C00F N004 C00H 118.5(3) . . ?
C006 N005 C00T 117.6(3) . . ?
C006 N005 C00V 117.6(3) . . ?
C00V N005 C00T 112.1(3) . . ?
C00N C006 N005 122.0(3) . . ?
C00P C006 N005 120.9(3) . . ?
C00P C006 C00N 117.0(3) . . ?
C00F N007 C00A 121.4(3) . . ?
C00F N007 C00J 118.1(3) . . ?
C00J N007 C00A 120.4(3) . . ?
C00K C008 S001 109.6(3) . . ?
C00Q C008 S001 128.1(3) . . ?
C00Q C008 C00K 122.3(4) . . ?
C00A C009 H009 118.9 . . ?
C00N C009 H009 118.9 . . ?
C00N C009 C00A 122.2(3) . . ?
C009 C00A N007 123.4(3) . . ?
C009 C00A C00L 116.3(3) . . ?
C00L C00A N007 120.3(3) . . ?
C00I C00B H00B 119.1 . . ?
C00S C00B H00B 119.1 . . ?
C00S C00B C00I 121.8(4) . . ?
N004 C00C O002 120.1(3) . . ?
C00G C00C O002 118.6(3) . . ?
C00G C00C N004 121.3(3) . . ?
C00W O00D C00U 109.4(4) . . ?
N004 C00F H00F 119.1 . . ?
N007 C00F N004 121.8(3) . . ?
N007 C00F H00F 119.1 . . ?
C00C C00G H00G 120.0 . . ?
C00J C00G C00C 120.0(3) . . ?
C00J C00G H00G 120.0 . . ?
N003 C00H S001 114.9(3) . . ?
N003 C00H N004 122.3(3) . . ?
N004 C00H S001 122.8(3) . . ?
O002 C00I C00B 111.8(3) . . ?
O00E C00I O002 121.4(4) . . ?
O00E C00I C00B 126.8(4) . . ?
N007 C00J H00J 119.4 . . ?
C00G C00J N007 121.2(3) . . ?
C00G C00J H00J 119.4 . . ?
N003 C00K C00O 125.0(3) . . ?
C008 C00K N003 115.1(3) . . ?
C008 C00K C00O 119.9(3) . . ?
C00A C00L H00L 118.9 . . ?
C00P C00L C00A 122.2(3) . . ?
C00P C00L H00L 118.9 . . ?
C00Q C00M H00M 119.4 . . ?
C00R C00M H00M 119.4 . . ?
C00R C00M C00Q 121.2(4) . . ?
C006 C00N H00N 119.5 . . ?
C009 C00N C006 121.0(3) . . ?
C009 C00N H00N 119.5 . . ?
C00K C00O H00O 120.8 . . ?
C00R C00O C00K 118.3(4) . . ?
C00R C00O H00O 120.8 . . ?
C006 C00P H00P 119.4 . . ?
C00L C00P C006 121.3(3) . . ?
C00L C00P H00P 119.4 . . ?
C008 C00Q C00M 117.1(4) . . ?
C008 C00Q H00Q 121.4 . . ?
C00M C00Q H00Q 121.4 . . ?
C00M C00R H00R 119.4 . . ?
C00O C00R C00M 121.2(4) . . ?
C00O C00R H00R 119.4 . . ?
C00B C00S H00A 120.0 . . ?
C00B C00S H00C 120.0 . . ?
H00A C00S H00C 120.0 . . ?
N005 C00T H00D 109.1 . . ?
N005 C00T H00E 109.1 . . ?
N005 C00T C00U 112.3(4) . . ?
H00D C00T H00E 107.9 . . ?
C00U C00T H00D 109.1 . . ?
C00U C00T H00E 109.1 . . ?
O00D C00U C00T 112.2(4) . . ?
O00D C00U H00U 123.9 . . ?
C00T C00U H00U 123.9 . . ?
N005 C00V H00H 109.2 . . ?
N005 C00V H00I 109.2 . . ?
N005 C00V C00W 111.9(4) . . ?
H00H C00V H00I 107.9 . . ?
C00W C00V H00H 109.2 . . ?
C00W C00V H00I 109.2 . . ?
O00D C00W C00V 113.0(5) . . ?
O00D C00W H00W 123.5 . . ?
C00V C00W H00W 123.5 . . ?

loop_
_geom_bond_atom_site_label_1
_geom_bond_atom_site_label_2
_geom_bond_distance
_geom_bond_site_symmetry_2
_geom_bond_publ_flag
S001 C008 1.736(4) . ?
S001 C00H 1.764(3) . ?
O002 C00C 1.396(4) . ?
O002 C00I 1.371(5) . ?
N003 C00H 1.295(5) . ?
N003 C00K 1.393(4) . ?
N004 C00C 1.389(5) . ?
N004 C00F 1.412(5) . ?
N004 C00H 1.468(5) . ?
N005 C006 1.406(5) . ?
N005 C00T 1.455(5) . ?
N005 C00V 1.444(5) . ?
C006 C00N 1.401(5) . ?
C006 C00P 1.397(5) . ?
N007 C00A 1.482(5) . ?
N007 C00F 1.387(5) . ?
N007 C00J 1.397(5) . ?
C008 C00K 1.390(5) . ?
C008 C00Q 1.384(6) . ?
C009 H009 0.9300 . ?
C009 C00A 1.393(5) . ?
C009 C00N 1.383(5) . ?
C00A C00L 1.397(5) . ?
C00B H00B 0.9300 . ?
C00B C00I 1.459(5) . ?
C00B C00S 1.280(7) . ?
C00C C00G 1.383(5) . ?
O00D C00U 1.409(6) . ?
O00D C00W 1.403(7) . ?
O00E C00I 1.189(6) . ?
C00F H00F 0.9300 . ?
C00G H00G 0.9300 . ?
C00G C00J 1.373(6) . ?
C00J H00J 0.9300 . ?
C00K C00O 1.394(6) . ?
C00L H00L 0.9300 . ?
C00L C00P 1.380(5) . ?
C00M H00M 0.9300 . ?
C00M C00Q 1.393(7) . ?
C00M C00R 1.386(7) . ?
C00N H00N 0.9300 . ?
C00O H00O 0.9300 . ?
C00O C00R 1.384(6) . ?
C00P H00P 0.9300 . ?
C00Q H00Q 0.9300 . ?
C00R H00R 0.9300 . ?
C00S H00A 0.9300 . ?
C00S H00C 0.9300 . ?
C00T H00D 0.9700 . ?
C00T H00E 0.9700 . ?
C00T C00U 1.501(6) . ?
C00U H00U 0.9300 . ?
C00V H00H 0.9700 . ?
C00V H00I 0.9700 . ?
C00V C00W 1.496(7) . ?
C00W H00W 0.9300 . ?

loop_
_geom_torsion_atom_site_label_1
_geom_torsion_atom_site_label_2
_geom_torsion_atom_site_label_3
_geom_torsion_atom_site_label_4
_geom_torsion
_geom_torsion_site_symmetry_1
_geom_torsion_site_symmetry_2
_geom_torsion_site_symmetry_3
_geom_torsion_site_symmetry_4
_geom_torsion_publ_flag
S001 C008 C00K N003 0.8(4) . . . . ?
S001 C008 C00K C00O -178.0(3) . . . . ?
S001 C008 C00Q C00M 178.5(3) . . . . ?
O002 C00C C00G C00J -176.3(3) . . . . ?
N003 C00K C00O C00R -179.5(3) . . . . ?
N004 C00C C00G C00J 0.9(6) . . . . ?
N005 C006 C00N C009 177.4(3) . . . . ?
N005 C006 C00P C00L -177.0(4) . . . . ?
N005 C00T C00U O00D -53.5(6) . . . . ?
N005 C00V C00W O00D 54.5(8) . . . . ?
C006 N005 C00T C00U -171.4(4) . . . . ?
C006 N005 C00V C00W 171.3(5) . . . . ?
N007 C00A C00L C00P -179.1(3) . . . . ?
C008 S001 C00H N003 1.1(3) . . . . ?
C008 S001 C00H N004 179.5(3) . . . . ?
C008 C00K C00O C00R -0.9(5) . . . . ?
C009 C00A C00L C00P 1.2(5) . . . . ?
C00A N007 C00F N004 -178.6(3) . . . . ?
C00A N007 C00J C00G 178.6(3) . . . . ?
C00A C009 C00N C006 -0.1(6) . . . . ?
C00A C00L C00P C006 -0.9(6) . . . . ?
C00C O002 C00I C00B -177.3(3) . . . . ?
C00C O002 C00I O00E 3.2(7) . . . . ?
C00C N004 C00F N007 0.1(5) . . . . ?
C00C N004 C00H S001 7.0(5) . . . . ?
C00C N004 C00H N003 -174.6(3) . . . . ?
C00C C00G C00J N007 -0.1(6) . . . . ?
C00F N004 C00C O002 176.3(3) . . . . ?
C00F N004 C00C C00G -0.9(5) . . . . ?
C00F N004 C00H S001 -172.5(2) . . . . ?
C00F N004 C00H N003 5.8(5) . . . . ?
C00F N007 C00A C009 -31.7(5) . . . . ?
C00F N007 C00A C00L 148.5(4) . . . . ?
C00F N007 C00J C00G -0.5(6) . . . . ?
C00H S001 C008 C00K -1.0(3) . . . . ?
C00H S001 C008 C00Q 178.8(4) . . . . ?
C00H N003 C00K C008 0.0(4) . . . . ?
C00H N003 C00K C00O 178.7(3) . . . . ?
C00H N004 C00C O002 -3.3(5) . . . . ?
C00H N004 C00C C00G 179.5(3) . . . . ?
C00H N004 C00F N007 179.8(3) . . . . ?
C00I O002 C00C N004 103.0(4) . . . . ?
C00I O002 C00C C00G -79.8(4) . . . . ?
C00J N007 C00A C009 149.1(4) . . . . ?
C00J N007 C00A C00L -30.6(5) . . . . ?
C00J N007 C00F N004 0.5(5) . . . . ?
C00K N003 C00H S001 -0.8(4) . . . . ?
C00K N003 C00H N004 -179.3(3) . . . . ?
C00K C008 C00Q C00M -1.7(6) . . . . ?
C00K C00O C00R C00M -0.9(6) . . . . ?
C00N C006 C00P C00L 0.1(6) . . . . ?
C00N C009 C00A N007 179.6(3) . . . . ?
C00N C009 C00A C00L -0.7(5) . . . . ?
C00P C006 C00N C009 0.4(5) . . . . ?
C00Q C008 C00K N003 -179.0(4) . . . . ?
C00Q C008 C00K C00O 2.2(5) . . . . ?
C00Q C00M C00R C00O 1.4(6) . . . . ?
C00R C00M C00Q C008 -0.1(6) . . . . ?
C00S C00B C00I O002 174.4(5) . . . . ?
C00S C00B C00I O00E -6.2(8) . . . . ?
C00T N005 C006 C00N 30.9(5) . . . . ?
C00T N005 C006 C00P -152.2(4) . . . . ?
C00T N005 C00V C00W -47.7(7) . . . . ?
C00U O00D C00W C00V -59.1(7) . . . . ?
C00V N005 C006 C00N 169.7(4) . . . . ?
C00V N005 C006 C00P -13.4(6) . . . . ?
C00V N005 C00T C00U 47.6(6) . . . . ?
C00W O00D C00U C00T 58.3(6) . . . . ?
